data_9014793
loop_
_publ_author_name
'Andrade, M. B.'
'Atencio, D.'
'Chukanov, N. V.'
'Ellena, J.'

_publ_section_title
;
 Hydrokenomicrolite, ([_],H2O)2Ta2(O,OH)6(H2O), a new microlite-group mineral
 from Volta Grande pegmatite, Nazareno, Minas Gerais, Brazil
;
_journal_name_full 'American Mineralogist'
_journal_page_first 292
_journal_page_last 296
_journal_paper_doi 10.2138/am.2013.4186
_journal_volume 98
_journal_year 2013
_chemical_compound_source 'Volta Grande pegmatite, Nazareno, Minas Gerais, Brazil'
_chemical_formula_sum
'Ba0.66 Bi0.02 Ca0.02 Ce0.04 Cs0.03 H6.068 La0.04 Mn0.04 Nb0.1 Nd0.04 O8.92 Pb0.02 Si0.04 Sn0.1 Sr0.54 Ta1.75 Ti0.01 U0.2'
_chemical_name_mineral Hydrokenomicrolite
_space_group_IT_number 227
_symmetry_space_group_name_Hall '-F 4vw 2vw 3'
_symmetry_space_group_name_H-M 'F d -3 m :2'
_cell_angle_alpha 90
_cell_angle_beta 90
_cell_angle_gamma 90
_cell_length_a 10.454
_cell_length_b 10.454
_cell_length_c 10.454
_cell_volume 1142.477
_database_code_amcsd 0019783
_exptl_crystal_density_diffrn 8.210
_cod_original_sg_symbol_H-M 'F d 3 m'
_cod_original_formula_sum
'Ba.66 Sr.54 U.2 Ce.04 La.04 Mn.04 Nd.04 Bi.02 Ca.02 Pb.02 (Ta1.75 Nb.1 Sn.1 Si.04 Ti.01) O8.92 Cs.03 H6.068'
_cod_database_code 9014793

loop_
_space_group_symop_operation_xyz
x,y,z
x,1/2+y,1/2+z
1/2+x,y,1/2+z
1/2+x,1/2+y,z
3/4+z,1/2-x,1/4+y
3/4+z,-x,3/4+y
1/4+z,1/2-x,3/4+y
1/4+z,-x,1/4+y
3/4-y,1/2+z,1/4-x
3/4-y,+z,3/4-x
1/4-y,1/2+z,3/4-x
1/4-y,+z,1/4-x
3/4+x,1/2-y,1/4+z
3/4+x,-y,3/4+z
1/4+x,1/2-y,3/4+z
1/4+x,-y,1/4+z
3/4-z,1/2+x,1/4-y
3/4-z,+x,3/4-y
1/4-z,1/2+x,3/4-y
1/4-z,+x,1/4-y
3/4+y,1/2-z,1/4+x
3/4+y,-z,3/4+x
1/4+y,1/2-z,3/4+x
1/4+y,-z,1/4+x
3/4-x,1/2+y,1/4-z
3/4-x,+y,3/4-z
1/4-x,1/2+y,3/4-z
1/4-x,+y,1/4-z
1/2+x,3/4-z,1/4-y
1/2+x,1/4-z,3/4-y
+x,3/4-z,3/4-y
+x,1/4-z,1/4-y
1/2-z,3/4+y,1/4+x
1/2-z,1/4+y,3/4+x
-z,3/4+y,3/4+x
-z,1/4+y,1/4+x
1/2+y,3/4-x,1/4-z
1/2+y,1/4-x,3/4-z
+y,3/4-x,3/4-z
+y,1/4-x,1/4-z
1/2-x,3/4+z,1/4+y
1/2-x,1/4+z,3/4+y
-x,3/4+z,3/4+y
-x,1/4+z,1/4+y
1/2+z,3/4-y,1/4-x
1/2+z,1/4-y,3/4-x
+z,3/4-y,3/4-x
+z,1/4-y,1/4-x
1/2-y,3/4+x,1/4+z
1/2-y,1/4+x,3/4+z
-y,3/4+x,3/4+z
-y,1/4+x,1/4+z
x,1/2+z,1/2+y
x,+z,+y
1/2+x,1/2+z,+y
1/2+x,+z,1/2+y
-z,1/2-y,1/2-x
-z,-y,-x
1/2-z,1/2-y,-x
1/2-z,-y,1/2-x
y,1/2+x,1/2+z
y,+x,+z
1/2+y,1/2+x,+z
1/2+y,+x,1/2+z
-x,1/2-z,1/2-y
-x,-z,-y
1/2-x,1/2-z,-y
1/2-x,-z,1/2-y
z,1/2+y,1/2+x
z,+y,+x
1/2+z,1/2+y,+x
1/2+z,+y,1/2+x
-y,1/2-x,1/2-z
-y,-x,-z
1/2-y,1/2-x,-z
1/2-y,-x,1/2-z
3/4+z,1/4+x,1/2-y
3/4+z,3/4+x,-y
1/4+z,1/4+x,-y
1/4+z,3/4+x,1/2-y
3/4-y,1/4-z,1/2+x
3/4-y,3/4-z,+x
1/4-y,1/4-z,+x
1/4-y,3/4-z,1/2+x
3/4+x,1/4+y,1/2-z
3/4+x,3/4+y,-z
1/4+x,1/4+y,-z
1/4+x,3/4+y,1/2-z
3/4-z,1/4-x,1/2+y
3/4-z,3/4-x,+y
1/4-z,1/4-x,+y
1/4-z,3/4-x,1/2+y
3/4+y,1/4+z,1/2-x
3/4+y,3/4+z,-x
1/4+y,1/4+z,-x
1/4+y,3/4+z,1/2-x
3/4-x,1/4-y,1/2+z
3/4-x,3/4-y,+z
1/4-x,1/4-y,+z
1/4-x,3/4-y,1/2+z
-z,3/4+x,3/4+y
-z,1/4+x,1/4+y
1/2-z,3/4+x,1/4+y
1/2-z,1/4+x,3/4+y
y,3/4-z,3/4-x
y,1/4-z,1/4-x
1/2+y,3/4-z,1/4-x
1/2+y,1/4-z,3/4-x
-x,3/4+y,3/4+z
-x,1/4+y,1/4+z
1/2-x,3/4+y,1/4+z
1/2-x,1/4+y,3/4+z
z,3/4-x,3/4-y
z,1/4-x,1/4-y
1/2+z,3/4-x,1/4-y
1/2+z,1/4-x,3/4-y
-y,3/4+z,3/4+x
-y,1/4+z,1/4+x
1/2-y,3/4+z,1/4+x
1/2-y,1/4+z,3/4+x
x,3/4-y,3/4-z
x,1/4-y,1/4-z
1/2+x,3/4-y,1/4-z
1/2+x,1/4-y,3/4-z
1/4-x,1/2+z,3/4-y
1/4-x,+z,1/4-y
3/4-x,1/2+z,1/4-y
3/4-x,+z,3/4-y
1/4+z,1/2-y,3/4+x
1/4+z,-y,1/4+x
3/4+z,1/2-y,1/4+x
3/4+z,-y,3/4+x
1/4-y,1/2+x,3/4-z
1/4-y,+x,1/4-z
3/4-y,1/2+x,1/4-z
3/4-y,+x,3/4-z
1/4+x,1/2-z,3/4+y
1/4+x,-z,1/4+y
3/4+x,1/2-z,1/4+y
3/4+x,-z,3/4+y
1/4-z,1/2+y,3/4-x
1/4-z,+y,1/4-x
3/4-z,1/2+y,1/4-x
3/4-z,+y,3/4-x
1/4+y,1/2-x,3/4+z
1/4+y,-x,1/4+z
3/4+y,1/2-x,1/4+z
3/4+y,-x,3/4+z
3/4-x,3/4-z,y
3/4-x,1/4-z,1/2+y
1/4-x,3/4-z,1/2+y
1/4-x,1/4-z,y
3/4+z,3/4+y,-x
3/4+z,1/4+y,1/2-x
1/4+z,3/4+y,1/2-x
1/4+z,1/4+y,-x
3/4-y,3/4-x,z
3/4-y,1/4-x,1/2+z
1/4-y,3/4-x,1/2+z
1/4-y,1/4-x,z
3/4+x,3/4+z,-y
3/4+x,1/4+z,1/2-y
1/4+x,3/4+z,1/2-y
1/4+x,1/4+z,-y
3/4-z,3/4-y,x
3/4-z,1/4-y,1/2+x
1/4-z,3/4-y,1/2+x
1/4-z,1/4-y,x
3/4+y,3/4+x,-z
3/4+y,1/4+x,1/2-z
1/4+y,3/4+x,1/2-z
1/4+y,1/4+x,-z
-z,-x,-y
-z,1/2-x,1/2-y
1/2-z,-x,1/2-y
1/2-z,1/2-x,-y
y,z,x
y,1/2+z,1/2+x
1/2+y,z,1/2+x
1/2+y,1/2+z,x
-x,-y,-z
-x,1/2-y,1/2-z
1/2-x,-y,1/2-z
1/2-x,1/2-y,-z
z,x,y
z,1/2+x,1/2+y
1/2+z,x,1/2+y
1/2+z,1/2+x,y
-y,-z,-x
-y,1/2-z,1/2-x
1/2-y,-z,1/2-x
1/2-y,1/2-z,-x

loop_
_atom_site_label
_atom_site_fract_x
_atom_site_fract_y
_atom_site_fract_z
_atom_site_occupancy
_atom_site_U_iso_or_equiv
_atom_site_type_symbol
_atom_site_attached_hydrogens
BaA 0.50000 0.50000 0.50000 0.33000 0.05560 Ba 0
SrA 0.50000 0.50000 0.50000 0.27000 0.05560 Sr 0
UA 0.50000 0.50000 0.50000 0.10000 0.05560 U 0
CeA 0.50000 0.50000 0.50000 0.02000 0.05560 Ce 0
LaA 0.50000 0.50000 0.50000 0.02000 0.05560 La 0
MnA 0.50000 0.50000 0.50000 0.02000 0.05560 Mn 0
NdA 0.50000 0.50000 0.50000 0.02000 0.05560 Nd 0
BiA 0.50000 0.50000 0.50000 0.01000 0.05560 Bi 0
CaA 0.50000 0.50000 0.50000 0.01000 0.05560 Ca 0
PbA 0.50000 0.50000 0.50000 0.01000 0.05560 Pb 0
TaB 0.00000 0.00000 0.00000 0.87500 0.03060 Ta 0
NbB 0.00000 0.00000 0.00000 0.05000 0.03060 Nb 0
SnB 0.00000 0.00000 0.00000 0.05000 0.03060 Sn 0
SiB 0.00000 0.00000 0.00000 0.02000 0.03060 Si 0
TiB 0.00000 0.00000 0.00000 0.00500 0.03060 Ti 0
OX 0.31910 0.12500 0.12500 0.96200 0.03800 O 0
O-HX 0.31910 0.12500 0.12500 0.03800 0.03800 O 1
WatY 0.37500 0.37500 0.37500 0.32000 0.05100 O 2
CsY 0.37500 0.37500 0.37500 0.03000 0.05100 Cs 0
WatY* 0.74700 0.74700 0.74700 0.65000 0.05100 O 2

loop_
_cod_changelog_entry_id
_cod_changelog_entry_author
_cod_changelog_entry_date
_cod_changelog_entry_text
1
;cod-tools version 3.8.0
Id: cif_guess_AMCSD_atom_types 9581 2023-05-17 12:35:41Z saulius
;
2023-05-23T09:23:14+03:00
;Derived atom types and hydrogen counts
from atom names that follow the AMCSD naming convention
(Wat == water, O-H == hydroxyl).
;

loop_
_cod_related_entry_id
_cod_related_entry_database
_cod_related_entry_code
1 AMCSD 0019783

_cell_formula_units_Z 8
